data_2012393
loop_
_publ_author_name
'Janczak, Jan'
'Perp\'etuo, Genivaldo Julio'

_publ_section_title
;
 Bis(melaminium) sulfate dihydrate
;
_journal_issue 12
_journal_name_full 'Acta Crystallographica Section C'
_journal_page_first 1431
_journal_page_last 1433
_journal_paper_doi 10.1107/S0108270101016031
_journal_volume 57
_journal_year 2001
_chemical_formula_moiety '2C3 N6 H7 1+, O4 S 2-, 2H2 O'
_chemical_formula_sum 'C6 H18 N12 O6 S'
_chemical_formula_weight 386.38
_chemical_melting_point dehydratated
_chemical_name_common
;
melaminium sulfate dihydrate
;
_chemical_name_systematic
;
Bis(2,4,6-triamino-1,3,5-triazine-1-ium) sulfate dihydrate
;
_space_group_IT_number 2
_symmetry_cell_setting triclinic
_symmetry_space_group_name_Hall '-P 1'
_symmetry_space_group_name_H-M 'P -1'
_atom_sites_solution_hydrogens geom
_atom_sites_solution_primary direct
_atom_sites_solution_secondary difmap
_cell_angle_alpha 104.28(3)
_cell_angle_beta 92.16(3)
_cell_angle_gamma 103.81(3)
_cell_formula_units_Z 2
_cell_length_a 6.4460(10)
_cell_length_b 10.457(2)
_cell_length_c 12.363(2)
_cell_measurement_reflns_used 1890
_cell_measurement_temperature 293(2)
_cell_measurement_theta_max 28
_cell_measurement_theta_min 3
_cell_volume 780.1(3)
_computing_cell_refinement 'KM-4 CCD Software'
_computing_data_collection 'KM-4 CCD Software (Kuma, 1999)'
_computing_data_reduction 'KM-4 CCD Software'
_computing_molecular_graphics 'SHELXTL (Sheldrick, 1990)'
_computing_publication_material SHELXL97
_computing_structure_refinement 'SHELXL97 (Sheldrick, 1997)'
_computing_structure_solution 'SHELXS97 (Sheldrick, 1997)'
_diffrn_ambient_temperature 293(2)
_diffrn_detector_area_resol_mean '1024x1024 with blocks 2x2'
_diffrn_measured_fraction_theta_full .956
_diffrn_measured_fraction_theta_max .956
_diffrn_measurement_device_type 'Kuma KM-4 with CCD area-detector'
_diffrn_measurement_method \w
_diffrn_radiation_monochromator graphite
_diffrn_radiation_source 'fine-focus sealed tube'
_diffrn_radiation_type MoK\a
_diffrn_radiation_wavelength .71073
_diffrn_reflns_av_R_equivalents .0156
_diffrn_reflns_av_sigmaI/netI .0748
_diffrn_reflns_limit_h_max 8
_diffrn_reflns_limit_h_min -8
_diffrn_reflns_limit_k_max 13
_diffrn_reflns_limit_k_min -13
_diffrn_reflns_limit_l_max 14
_diffrn_reflns_limit_l_min -16
_diffrn_reflns_number 7091
_diffrn_reflns_theta_full 28.15
_diffrn_reflns_theta_max 28.15
_diffrn_reflns_theta_min 3.27
_exptl_absorpt_coefficient_mu .267
_exptl_absorpt_correction_T_max .9411
_exptl_absorpt_correction_T_min .9194
_exptl_absorpt_correction_type analytical
_exptl_absorpt_process_details 'face-indexed (SHELXTL; Sheldrick, 1990)'
_exptl_crystal_colour colourless
_exptl_crystal_density_diffrn 1.645
_exptl_crystal_density_meas 1.64
_exptl_crystal_density_method 'flotation in a mixture of chloroform/bromoform'
_exptl_crystal_description parallelepiped
_exptl_crystal_F_000 404
_exptl_crystal_size_max .32
_exptl_crystal_size_mid .27
_exptl_crystal_size_min .23
_refine_diff_density_max .260
_refine_diff_density_min -.419
_refine_ls_extinction_coef .0149(5)
_refine_ls_extinction_expression Fc^*^=kFc[1+0.001xFc^2^\l^3^/sin(2\q)]^-1/4^
_refine_ls_extinction_method SHELXL97
_refine_ls_goodness_of_fit_ref .994
_refine_ls_hydrogen_treatment mixed
_refine_ls_matrix_type full
_refine_ls_number_parameters 281
_refine_ls_number_reflns 3659
_refine_ls_number_restraints 1
_refine_ls_restrained_S_all .994
_refine_ls_R_factor_all .1037
_refine_ls_R_factor_gt .0337
_refine_ls_shift/su_max .001
_refine_ls_shift/su_mean .000
_refine_ls_structure_factor_coef Fsqd
_refine_ls_weighting_details 'calc w = 1/[\s^2^(Fo^2^)+(0.006P)^2^] where P = (Fo^2^+2Fc^2^)/3'
_refine_ls_weighting_scheme calc
_refine_ls_wR_factor_gt .0314
_refine_ls_wR_factor_ref .0384
_reflns_number_gt 1890
_reflns_number_total 3659
_reflns_threshold_expression I>2\s(I)
_cod_data_source_file sk1499.cif
_cod_data_source_block I
_cod_original_cell_volume 780.1(2)
_cod_database_code 2012393
_cod_database_fobs_code 2012393

loop_
_symmetry_equiv_pos_as_xyz
'x, y, z'
'-x, -y, -z'

loop_
_atom_site_label
_atom_site_fract_x
_atom_site_fract_y
_atom_site_fract_z
_atom_site_U_iso_or_equiv
_atom_site_adp_type
_atom_site_calc_flag
_atom_site_refinement_flags
_atom_site_occupancy
_atom_site_disorder_assembly
_atom_site_disorder_group
_atom_site_type_symbol
S1 .21170(7) .38725(4) .69248(4) .03255(13) Uani d . 1 . . S
O1 .44704(16) .44153(10) .69965(9) .0403(3) Uani d . 1 . . O
O2 .12374(17) .48260(10) .77657(10) .0476(3) Uani d . 1 . . O
O3 .12008(18) .37855(12) .58061(9) .0548(4) Uani d . 1 . . O
O4 .16017(18) .25437(10) .71531(11) .0593(4) Uani d . 1 . . O
O5 .7175(2) .35411(12) .82402(11) .0451(4) Uani d . 1 . . O
H1O5 .629(3) .3757(18) .7850(15) .068 Uiso d . 1 . . H
H2O5 .866(3) .3857(16) .8021(14) .068 Uiso d . 1 . . H
O6 .7714(3) .59270(12) 1.01020(12) .0599(4) Uani d . 1 . . O
H1O6 .773(4) .5791(19) 1.0734(16) .090 Uiso d D 1 . . H
H2O6 .749(3) .514(2) .9599(15) .090 Uiso d D 1 . . H
N1 .5995(2) .66880(13) .62096(12) .0322(4) Uani d . 1 . . N
H1 .549(2) .5906(14) .6361(12) .039 Uiso d . 1 . . H
N2 .5267(2) .83638(12) .54054(11) .0317(3) Uani d . 1 . . N
N3 .8652(2) .87297(12) .64766(11) .0326(3) Uani d . 1 . . N
N4 .2755(2) .63248(15) .52194(13) .0414(4) Uani d . 1 . . N
H4A .189(3) .6592(15) .4838(14) .050 Uiso d . 1 . . H
H4B .243(3) .5570(15) .5388(13) .050 Uiso d . 1 . . H
N5 .7832(2) 1.03726(14) .57482(13) .0404(4) Uani d . 1 . . N
H5A .699(3) 1.0672(15) .5384(13) .049 Uiso d . 1 . . H
H5B .906(3) 1.0910(16) .6066(14) .049 Uiso d . 1 . . H
N6 .9257(2) .70024(15) .71840(14) .0424(4) Uani d . 1 . . N
H6A 1.050(3) .7490(16) .7464(14) .051 Uiso d . 1 . . H
H6B .885(3) .6208(15) .7249(13) .051 Uiso d . 1 . . H
C1 .4663(3) .71463(15) .55992(13) .0293(4) Uani d . 1 . . C
C2 .7231(3) .91238(15) .58727(13) .0310(4) Uani d . 1 . . C
C3 .7994(3) .74802(15) .66126(14) .0303(4) Uani d . 1 . . C
N21 .6162(2) .09033(12) .84907(12) .0332(4) Uani d . 1 . . N
H21 .651(2) .1740(14) .8389(12) .040 Uiso d . 1 . . H
N22 .7150(2) -.07001(12) .92907(11) .0308(3) Uani d . 1 . . N
N23 .3810(2) -.12836(11) .81335(11) .0316(3) Uani d . 1 . . N
N24 .9379(2) .14420(14) .95689(14) .0467(5) Uani d . 1 . . N
H24A 1.030(3) .1197(16) .9962(14) .056 Uiso d . 1 . . H
H24B .967(3) .2240(17) .9475(14) .056 Uiso d . 1 . . H
N25 .4806(2) -.27988(13) .89529(13) .0392(4) Uani d . 1 . . N
H25A .364(3) -.3409(15) .8603(13) .047 Uiso d . 1 . . H
H25B .572(3) -.2999(15) .9357(14) .047 Uiso d . 1 . . H
N26 .2964(2) .03710(15) .74129(14) .0459(5) Uani d . 1 . . N
H26A .168(3) -.0188(16) .7152(14) .055 Uiso d . 1 . . H
H26B .324(3) .1217(16) .7365(13) .055 Uiso d . 1 . . H
C21 .7580(3) .05396(15) .91172(14) .0318(4) Uani d . 1 . . C
C22 .5273(3) -.15634(15) .87787(13) .0276(4) Uani d . 1 . . C
C23 .4282(3) -.00133(15) .80160(14) .0308(4) Uani d . 1 . . C

loop_
_atom_site_aniso_label
_atom_site_aniso_U_11
_atom_site_aniso_U_22
_atom_site_aniso_U_33
_atom_site_aniso_U_12
_atom_site_aniso_U_13
_atom_site_aniso_U_23
S1 .0289(3) .0277(2) .0413(3) .00417(19) -.0010(2) .0131(2)
O1 .0244(7) .0419(7) .0571(8) .0036(5) .0003(6) .0226(6)
O2 .0404(8) .0362(6) .0590(8) .0106(6) .0136(7) -.0023(6)
O3 .0442(8) .0775(9) .0375(8) .0030(7) -.0112(7) .0202(7)
O4 .0463(8) .0350(7) .1060(11) .0061(6) .0023(8) .0406(7)
O5 .0316(8) .0473(7) .0645(10) .0093(6) .0051(7) .0304(7)
O6 .0806(10) .0453(8) .0490(9) .0049(8) -.0047(9) .0165(7)
N1 .0290(9) .0273(8) .0420(9) .0049(7) .0018(7) .0147(7)
N2 .0275(8) .0272(7) .0391(9) .0040(6) -.0034(7) .0103(7)
N3 .0298(8) .0263(7) .0427(9) .0062(6) -.0005(7) .0125(7)
N4 .0317(10) .0381(9) .0545(11) .0013(8) -.0057(8) .0212(8)
N5 .0310(10) .0306(9) .0605(12) .0031(7) -.0108(8) .0203(8)
N6 .0347(10) .0369(9) .0602(12) .0068(8) -.0053(9) .0248(9)
C1 .0255(10) .0292(9) .0322(11) .0047(8) .0029(8) .0088(8)
C2 .0302(11) .0312(10) .0335(11) .0076(8) .0066(9) .0118(8)
C3 .0268(10) .0311(9) .0350(11) .0078(8) .0057(9) .0114(8)
N21 .0316(9) .0229(7) .0444(10) .0036(7) -.0031(7) .0121(7)
N22 .0298(8) .0229(7) .0383(9) .0039(6) -.0039(7) .0092(6)
N23 .0305(8) .0243(7) .0395(9) .0055(6) -.0045(7) .0099(7)
N24 .0362(10) .0321(9) .0677(12) -.0033(8) -.0168(9) .0205(9)
N25 .0369(10) .0269(9) .0498(12) .0016(7) -.0112(8) .0118(8)
N26 .0361(10) .0301(9) .0702(12) .0035(7) -.0155(9) .0185(9)
C21 .0284(10) .0282(9) .0378(11) .0060(8) .0019(9) .0086(8)
C22 .0291(10) .0237(9) .0290(10) .0071(8) .0050(8) .0046(8)
C23 .0286(10) .0292(9) .0347(11) .0081(8) .0015(9) .0081(8)

loop_
_atom_type_symbol
_atom_type_description
_atom_type_scat_dispersion_real
_atom_type_scat_dispersion_imag
_atom_type_scat_source
C C .0033 .0016 'International Tables Vol C Tables 4.2.6.8 and 6.1.1.4'
H H .0000 .0000 'International Tables Vol C Tables 4.2.6.8 and 6.1.1.4'
N N .0061 .0033 'International Tables Vol C Tables 4.2.6.8 and 6.1.1.4'
O O .0106 .0060 'International Tables Vol C Tables 4.2.6.8 and 6.1.1.4'
S S .1246 .1234 'International Tables Vol C Tables 4.2.6.8 and 6.1.1.4'

loop_
_geom_angle_atom_site_label_1
_geom_angle_atom_site_label_2
_geom_angle_atom_site_label_3
_geom_angle
_geom_angle_publ_flag
O4 S1 O3 110.80(8) y
O4 S1 O1 110.30(7) y
O3 S1 O1 108.43(7) y
O4 S1 O2 109.19(7) y
O3 S1 O2 109.15(8) y
O1 S1 O2 108.93(7) y
H1O5 O5 H2O5 109.5(16) ?
H1O6 O6 H2O6 108.6(16) ?
C3 N1 C1 119.7(2) y
C3 N1 H1 122.2(10) ?
C1 N1 H1 118.0(10) ?
C1 N2 C2 115.9(2) y
C3 N3 C2 115.7(2) y
C1 N4 H4A 118.6(11) ?
C1 N4 H4B 118.1(11) ?
H4A N4 H4B 123.3(16) ?
C2 N5 H5A 120.2(11) ?
C2 N5 H5B 120.1(10) ?
H5A N5 H5B 119.5(14) ?
C3 N6 H6A 120.2(11) ?
C3 N6 H6B 119.9(12) ?
H6A N6 H6B 119.9(16) ?
N4 C1 N2 121.74(15) ?
N4 C1 N1 116.83(14) ?
N2 C1 N1 121.4(2) y
N5 C2 N2 117.34(15) ?
N5 C2 N3 116.74(15) ?
N2 C2 N3 125.9(2) y
N6 C3 N3 120.33(15) ?
N6 C3 N1 118.36(14) ?
N3 C3 N1 121.3(2) y
C21 N21 C23 119.8(2) y
C21 N21 H21 118.5(10) ?
C23 N21 H21 121.7(10) ?
C21 N22 C22 115.9(2) y
C23 N23 C22 115.5(2) y
C21 N24 H24A 118.4(11) ?
C21 N24 H24B 121.6(12) ?
H24A N24 H24B 120.0(16) ?
C22 N25 H25A 119.7(10) ?
C22 N25 H25B 118.4(11) ?
H25A N25 H25B 121.7(15) ?
C23 N26 H26A 118.9(11) ?
C23 N26 H26B 120.8(11) ?
H26A N26 H26B 119.5(15) ?
N24 C21 N22 120.25(15) ?
N24 C21 N21 118.66(14) ?
N22 C21 N21 121.1(2) y
N25 C22 N23 116.92(15) ?
N25 C22 N22 116.74(15) ?
N23 C22 N22 126.3(2) y
N26 C23 N23 120.56(15) ?
N26 C23 N21 118.03(14) ?
N23 C23 N21 121.4(2) y

loop_
_geom_bond_atom_site_label_1
_geom_bond_atom_site_label_2
_geom_bond_site_symmetry_2
_geom_bond_distance
_geom_bond_publ_flag
S1 O4 . 1.4500(10) y
S1 O3 . 1.4560(10) y
S1 O1 . 1.4780(10) y
S1 O2 . 1.4830(10) y
O5 H1O5 . .839(18) ?
O5 H2O5 . 1.006(18) ?
O6 H1O6 . .828(19) ?
O6 H2O6 . .878(19) ?
N1 C3 . 1.354(2) y
N1 C1 . 1.365(2) y
N1 H1 . .873(14) ?
N2 C1 . 1.323(2) y
N2 C2 . 1.344(2) y
N3 C3 . 1.328(2) y
N3 C2 . 1.359(2) y
N4 C1 . 1.313(2) y
N4 H4A . .856(16) ?
N4 H4B . .846(15) ?
N5 C2 . 1.320(2) y
N5 H5A . .855(16) ?
N5 H5B . .869(16) ?
N6 C3 . 1.318(2) y
N6 H6A . .849(16) ?
N6 H6B . .834(15) ?
N21 C21 . 1.356(2) y
N21 C23 . 1.359(2) y
N21 H21 . .891(13) ?
N22 C21 . 1.332(2) y
N22 C22 . 1.348(2) y
N23 C23 . 1.336(2) y
N23 C22 . 1.342(2) y
N24 C21 . 1.310(2) y
N24 H24A . .878(17) ?
N24 H24B . .848(16) ?
N25 C22 . 1.328(2) y
N25 H25A . .879(15) ?
N25 H25B . .853(16) ?
N26 C23 . 1.305(2) y
N26 H26A . .885(17) ?
N26 H26B . .877(16) ?

loop_
_geom_hbond_atom_site_label_D
_geom_hbond_atom_site_label_H
_geom_hbond_atom_site_label_A
_geom_hbond_site_symmetry_D
_geom_hbond_site_symmetry_H
_geom_hbond_site_symmetry_A
_geom_hbond_distance_DH
_geom_hbond_distance_HA
_geom_hbond_distance_DA
_geom_hbond_angle_DHA
_geom_hbond_publ_flag
N1 H1 O1 1_555 1_555 1_555 .87(2) 1.91(2) 2.767(2) 169(2) yes
N4 H4A O3 1_555 1_555 2_566 .86(2) 2.03(2) 2.769(2) 145(2) yes
N4 H4B O3 1_555 1_555 1_555 .85(2) 2.04(2) 2.884(2) 172(2) yes
N5 H5A N2 1_555 1_555 2_676 .86(2) 2.27(2) 3.122(2) 174(2) yes
N5 H5B O4 1_555 1_555 1_665 .87(2) 2.18(2) 3.030(2) 164(2) yes
N6 H6A N23 1_555 1_555 1_665 .85(2) 2.22(2) 3.065(2) 178(2) yes
N6 H6B O2 1_555 1_555 1_655 .84(2) 2.51(2) 3.074(2) 126(2) yes
N21 H21 O5 1_555 1_555 1_555 .89(2) 1.89(2) 2.776(2) 177(2) yes
N24 H24A N22 1_555 1_555 2_757 .88(2) 2.09(2) 2.954(2) 171(2) yes
N24 H24B O6 1_555 1_555 2_767 .85(2) 2.16(2) 2.859(2) 139(2) yes
N25 H25A O2 1_555 1_555 1_545 .88(2) 2.11(2) 2.972(2) 168(2) yes
N25 H25B O6 1_555 1_555 1_545 .85(2) 2.21(2) 3.039(2) 165(2) yes
N26 H26A N3 1_555 1_555 1_445 .89(2) 2.04(2) 2.917(2) 172(2) yes
N26 H26B O4 1_555 1_555 1_555 .88(2) 1.99(2) 2.707(2) 138(2) yes
O5 H1O5 O1 1_555 1_555 1_555 .84(2) 1.90(2) 2.737(2) 175(2) yes
O5 H2O5 O2 1_555 1_555 1_655 1.01(2) 1.81(2) 2.798(2) 166(2) yes
O6 H1O6 O2 1_555 1_555 2_667 .83(2) 2.24(2) 3.028(2) 160(2) yes
O6 H2O6 O5 1_555 1_555 1_555 .88(2) 2.02(2) 2.887(2) 169(2) yes

loop_
_cod_related_entry_id
_cod_related_entry_database
_cod_related_entry_code
1 ChemSpider 21107304
